data_2103693
loop_
_publ_author_name
'Cai, Jiwen'
'Chen, Cai-Hong'
'Liao, Cheng-Zhu'
'Feng, Xiao-Long'
'Chen, Xiao-Ming'

_publ_section_title
;
 Solid-state structures of group 1 and group 2 metal
 1,5-naphthalenedisulfonates: systematic investigation of lamellar
 three-dimensional networks constructed by metal arenedisulfonate
;
_journal_issue 4
_journal_name_full 'Acta Crystallographica Section B'
_journal_page_first 520
_journal_page_last 530
_journal_paper_doi 10.1107/S010876810100862X
_journal_volume 57
_journal_year 2001
_chemical_formula_moiety 'Ba 2+, C10 H6 O6 S2 2-, H2 O'
_chemical_formula_sum 'C10 H8 Ba O7 S2'
_chemical_formula_weight 441.62
_chemical_name_common Ba(1,5NDS).H2O
_chemical_name_systematic
;
 barium 1,5-naphthalenedisulfonate monohydrate
;
_space_group_IT_number 62
_symmetry_cell_setting orthorhombic
_symmetry_space_group_name_Hall '-P 2ac 2n'
_symmetry_space_group_name_H-M 'P n m a'
_audit_creation_method SHELXL97
_cell_angle_alpha 90.00
_cell_angle_beta 90.00
_cell_angle_gamma 90.00
_cell_formula_units_Z 4
_cell_length_a 9.7662(14)
_cell_length_b 22.080(3)
_cell_length_c 5.9870(8)
_cell_measurement_temperature 293(2)
_cell_measurement_theta_max 29.97
_cell_measurement_theta_min 3.53
_cell_volume 1291.0(3)
_computing_cell_refinement 'Bruker SMART'
_computing_data_collection 'Bruker SMART'
_computing_data_reduction 'Bruker SHELXTL'
_computing_molecular_graphics 'Bruker SHELXTL'
_computing_publication_material 'Bruker SHELXTL'
_computing_structure_refinement 'SHELXL97 (Sheldrick, 1997)'
_computing_structure_solution 'SHELXS97 (Sheldrick, 1997)'
_diffrn_ambient_temperature 293(2)
_diffrn_measured_fraction_theta_full .974
_diffrn_measured_fraction_theta_max .974
_diffrn_measurement_device_type 'Bruker Smart 1000 CCD area detector'
_diffrn_measurement_method 'phi and omega scans'
_diffrn_radiation_monochromator graphite
_diffrn_radiation_source 'fine-focus sealed tube'
_diffrn_radiation_type MoK\a
_diffrn_radiation_wavelength .71073
_diffrn_reflns_av_R_equivalents .0227
_diffrn_reflns_av_sigmaI/netI .0204
_diffrn_reflns_limit_h_max 13
_diffrn_reflns_limit_h_min -10
_diffrn_reflns_limit_k_max 30
_diffrn_reflns_limit_k_min -25
_diffrn_reflns_limit_l_max 7
_diffrn_reflns_limit_l_min -8
_diffrn_reflns_number 6956
_diffrn_reflns_theta_full 29.97
_diffrn_reflns_theta_max 29.97
_diffrn_reflns_theta_min 3.53
_exptl_absorpt_coefficient_mu 3.427
_exptl_absorpt_correction_T_max .8751
_exptl_absorpt_correction_T_min .3410
_exptl_absorpt_correction_type none
_exptl_absorpt_process_details 'SADABS (Blessing, 1995)'
_exptl_crystal_colour colorless
_exptl_crystal_density_diffrn 2.272
_exptl_crystal_density_method 'not measured'
_exptl_crystal_description needle
_exptl_crystal_F_000 848
_exptl_crystal_size_max .40
_exptl_crystal_size_mid .07
_exptl_crystal_size_min .04
_refine_diff_density_max 1.259
_refine_diff_density_min -.694
_refine_ls_extinction_method none
_refine_ls_goodness_of_fit_ref 1.013
_refine_ls_hydrogen_treatment mixed
_refine_ls_matrix_type full
_refine_ls_number_parameters 98
_refine_ls_number_reflns 1873
_refine_ls_number_restraints 0
_refine_ls_restrained_S_all 1.013
_refine_ls_R_factor_all .0273
_refine_ls_R_factor_gt .0226
_refine_ls_shift/su_max .001
_refine_ls_shift/su_mean .000
_refine_ls_structure_factor_coef Fsqd
_refine_ls_weighting_details 'calc w=1/[\s^2^(Fo^2^)+(0.0338P)^2^+0.4684P] where P=(Fo^2^+2Fc^2^)/3'
_refine_ls_weighting_scheme calc
_refine_ls_wR_factor_ref .0556
_reflns_number_gt 1636
_reflns_number_total 1873
_reflns_threshold_expression >2sigma(I)
_cod_data_source_file bm0044.cif
_cod_data_source_block 7
_cod_depositor_comments
;
The following automatic conversions were performed:
'_symmetry_cell_setting' value 'Orthorhombic' changed to 'orthorhombic'
according to '/home/saulius/struct/CIF-dictionaries/cif_core.dic'
dictionary named 'cif_core.dic' version 2.4.1 from 2010-06-29.

Automatic conversion script
Id: cif_fix_enum 1527 2010-12-29 10:47:43Z saulius 

The following automatic conversions were performed:

'_symmetry_cell_setting' value 'Orthorhombic' changed to
'orthorhombic' according to
/home/saulius/struct/CIF-dictionaries/cif_core.dic dictionary named
'cif_core.dic' version 2.4.1 from 2010-06-29.

Automatic conversion script
Id: cif_fix_values 1715 2011-07-08 13:25:40Z adriana 
;
_cod_original_sg_symbol_H-M Pnma
_cod_database_code 2103693
_cod_database_fobs_code 2103693

loop_
_symmetry_equiv_pos_as_xyz
'x, y, z'
'-x+1/2, -y, z+1/2'
'-x, y+1/2, -z'
'x+1/2, -y+1/2, -z+1/2'
'-x, -y, -z'
'x-1/2, y, -z-1/2'
'x, -y-1/2, z'
'-x-1/2, y-1/2, z-1/2'

loop_
_atom_site_label
_atom_site_fract_x
_atom_site_fract_y
_atom_site_fract_z
_atom_site_U_iso_or_equiv
_atom_site_adp_type
_atom_site_calc_flag
_atom_site_refinement_flags
_atom_site_occupancy
_atom_site_type_symbol
Ba1 .781091(18) .7500 .58819(3) .02005(7) Uani d S 1 Ba
S1 .94448(6) .84699(2) 1.07146(9) .02414(13) Uani d . 1 S
O1 .8744(3) .83755(9) .8615(4) .0540(6) Uani d . 1 O
O2 .8752(3) .81970(8) 1.2577(4) .0612(7) Uani d . 1 O
O3 1.0865(2) .82884(9) 1.0585(4) .0514(6) Uani d . 1 O
OW .5954(3) .7500 .9618(5) .0408(7) Uani d S 1 O
C1 1.0813(2) .95018(9) .7831(4) .0237(4) Uani d . 1 C
H1A 1.0903 .9092 .7506 .028 Uiso calc R 1 H
C2 1.0061(2) .96841(9) .9754(4) .0186(4) Uani d . 1 C
C3 .9411(2) .92635(9) 1.1232(4) .0196(4) Uani d . 1 C
C4 .8704(2) .94577(10) 1.3075(4) .0243(4) Uani d . 1 C
H4A .8293 .9178 1.4023 .029 Uiso calc R 1 H
C5 .8599(2) 1.00824(10) 1.3532(4) .0262(5) Uani d . 1 C
H5A .8120 1.0211 1.4787 .031 Uiso calc R 1 H
HW1 .603(4) .7198(16) 1.031(6) .056(11) Uiso d . 1 H

loop_
_atom_site_aniso_label
_atom_site_aniso_U_11
_atom_site_aniso_U_22
_atom_site_aniso_U_33
_atom_site_aniso_U_12
_atom_site_aniso_U_13
_atom_site_aniso_U_23
Ba1 .02012(11) .01746(10) .02258(11) .000 -.00234(7) .000
S1 .0285(3) .0141(2) .0299(3) .0001(2) .0043(2) -.00025(19)
O1 .0771(17) .0305(10) .0546(13) -.0075(10) -.0270(13) -.0118(9)
O2 .1028(19) .0203(8) .0606(14) .0019(10) .0450(14) .0091(9)
O3 .0342(11) .0272(10) .0927(19) .0111(8) .0074(11) -.0065(10)
OW .0398(16) .0455(18) .0370(16) .000 .0052(13) .000
C1 .0261(11) .0180(9) .0270(11) .0017(8) .0030(9) -.0055(8)
C2 .0169(9) .0173(9) .0216(10) .0005(7) -.0013(8) -.0025(8)
C3 .0215(10) .0130(9) .0243(10) .0020(7) -.0013(8) -.0010(7)
C4 .0261(11) .0219(10) .0249(11) -.0004(8) .0047(9) .0019(8)
C5 .0294(11) .0253(10) .0238(10) .0023(9) .0078(10) -.0036(9)

loop_
_atom_type_symbol
_atom_type_description
_atom_type_scat_dispersion_real
_atom_type_scat_dispersion_imag
_atom_type_scat_source
C C .0033 .0016 'International Tables Vol C Tables 4.2.6.8 and 6.1.1.4'
H H .0000 .0000 'International Tables Vol C Tables 4.2.6.8 and 6.1.1.4'
O O .0106 .0060 'International Tables Vol C Tables 4.2.6.8 and 6.1.1.4'
S S .1246 .1234 'International Tables Vol C Tables 4.2.6.8 and 6.1.1.4'
Ba Ba -.3244 2.2819 'International Tables Vol C Tables 4.2.6.8 and 6.1.1.4'

loop_
_geom_angle_atom_site_label_1
_geom_angle_atom_site_label_2
_geom_angle_atom_site_label_3
_geom_angle_site_symmetry_1
_geom_angle_site_symmetry_3
_geom_angle
O2 Ba1 O2 7_574 1_554 70.40(8)
O2 Ba1 O1 7_574 . 138.42(9)
O2 Ba1 O1 1_554 . 85.41(8)
O2 Ba1 O1 7_574 7_575 85.41(8)
O2 Ba1 O1 1_554 7_575 138.42(9)
O1 Ba1 O1 . 7_575 91.82(9)
O2 Ba1 O3 7_574 4_466 68.46(7)
O2 Ba1 O3 1_554 4_466 111.70(8)
O1 Ba1 O3 . 4_466 153.07(8)
O1 Ba1 O3 7_575 4_466 88.46(7)
O2 Ba1 O3 7_574 6_557 111.70(8)
O2 Ba1 O3 1_554 6_557 68.46(7)
O1 Ba1 O3 . 6_557 88.46(7)
O1 Ba1 O3 7_575 6_557 153.07(8)
O3 Ba1 O3 4_466 6_557 79.48(9)
O2 Ba1 OW 7_574 . 142.42(5)
O2 Ba1 OW 1_554 . 142.42(5)
O1 Ba1 OW . . 74.98(7)
O1 Ba1 OW 7_575 . 74.98(7)
O3 Ba1 OW 4_466 . 79.11(7)
O3 Ba1 OW 6_557 . 79.11(7)
O2 Ba1 OW 7_574 6_657 65.50(8)
O2 Ba1 OW 1_554 6_657 65.50(8)
O1 Ba1 OW . 6_657 73.87(7)
O1 Ba1 OW 7_575 6_657 73.87(7)
O3 Ba1 OW 4_466 6_657 131.56(6)
O3 Ba1 OW 6_557 6_657 131.56(6)
OW Ba1 OW . 6_657 134.60(6)
O2 S1 O3 . . 112.14(15)
O2 S1 O1 . . 113.03(17)
O3 S1 O1 . . 111.57(14)
O2 S1 C3 . . 105.61(11)
O3 S1 C3 . . 107.47(11)
O1 S1 C3 . . 106.52(11)
S1 O1 Ba1 . . 142.37(12)
S1 O2 Ba1 . 1_556 168.26(13)
S1 O3 Ba1 . 6_657 149.78(13)
Ba1 OW Ba1 . 6_557 123.46(11)
C5 C1 C2 5_777 . 120.91(19)
C1 C2 C2 . 5_777 119.0(2)
C1 C2 C3 . . 123.05(18)
C2 C2 C3 5_777 . 118.0(2)
C4 C3 C2 . . 121.22(18)
C4 C3 S1 . . 117.23(16)
C2 C3 S1 . . 121.53(15)
C3 C4 C5 . . 119.9(2)
C1 C5 C4 5_777 . 121.0(2)

loop_
_geom_bond_atom_site_label_1
_geom_bond_atom_site_label_2
_geom_bond_site_symmetry_2
_geom_bond_distance
Ba1 O2 7_574 2.6698(19)
Ba1 O2 1_554 2.6698(19)
Ba1 O1 . 2.6915(19)
Ba1 O1 7_575 2.6915(19)
Ba1 O3 4_466 2.7229(19)
Ba1 O3 6_557 2.7229(19)
Ba1 OW . 2.880(3)
Ba1 OW 6_657 3.084(3)
S1 O2 . 1.437(2)
S1 O3 . 1.446(2)
S1 O1 . 1.447(2)
S1 C3 . 1.780(2)
O2 Ba1 1_556 2.6698(19)
O3 Ba1 6_657 2.7229(19)
OW Ba1 6_557 3.084(3)
C1 C5 5_777 1.356(3)
C1 C2 . 1.424(3)
C2 C2 5_777 1.431(4)
C2 C3 . 1.431(3)
C3 C4 . 1.370(3)
C4 C5 . 1.410(3)
C5 C1 5_777 1.356(3)

loop_
_geom_torsion_atom_site_label_1
_geom_torsion_atom_site_label_2
_geom_torsion_atom_site_label_3
_geom_torsion_atom_site_label_4
_geom_torsion_site_symmetry_1
_geom_torsion_site_symmetry_4
_geom_torsion
O2 S1 O1 Ba1 . . -57.9(3)
O3 S1 O1 Ba1 . . 69.6(3)
C3 S1 O1 Ba1 . . -173.4(2)
O2 Ba1 O1 S1 7_574 . -86.0(3)
O2 Ba1 O1 S1 1_554 . -139.3(3)
O1 Ba1 O1 S1 7_575 . -.9(3)
O3 Ba1 O1 S1 4_466 . 89.3(3)
O3 Ba1 O1 S1 6_557 . 152.2(3)
OW Ba1 O1 S1 . . 73.1(3)
OW Ba1 O1 S1 6_657 . -73.5(3)
O3 S1 O2 Ba1 . 1_556 -32.6(9)
O1 S1 O2 Ba1 . 1_556 94.6(9)
C3 S1 O2 Ba1 . 1_556 -149.3(8)
O2 S1 O3 Ba1 . 6_657 88.2(3)
O1 S1 O3 Ba1 . 6_657 -39.8(3)
C3 S1 O3 Ba1 . 6_657 -156.2(2)
O2 Ba1 OW Ba1 7_574 6_557 -70.94(13)
O2 Ba1 OW Ba1 1_554 6_557 70.94(13)
O1 Ba1 OW Ba1 . 6_557 131.96(5)
O1 Ba1 OW Ba1 7_575 6_557 -131.96(5)
O3 Ba1 OW Ba1 4_466 6_557 -40.62(5)
O3 Ba1 OW Ba1 6_557 6_557 40.62(5)
OW Ba1 OW Ba1 6_657 6_557 180.0
C5 C1 C2 C2 5_777 5_777 -.5(4)
C5 C1 C2 C3 5_777 . 179.4(2)
C1 C2 C3 C4 . . 179.6(2)
C2 C2 C3 C4 5_777 . -.6(4)
C1 C2 C3 S1 . . -2.3(3)
C2 C2 C3 S1 5_777 . 177.6(2)
O2 S1 C3 C4 . . -4.3(2)
O3 S1 C3 C4 . . -124.15(19)
O1 S1 C3 C4 . . 116.2(2)
O2 S1 C3 C2 . . 177.5(2)
O3 S1 C3 C2 . . 57.6(2)
O1 S1 C3 C2 . . -62.1(2)
C2 C3 C4 C5 . . .4(3)
S1 C3 C4 C5 . . -177.80(19)
C3 C4 C5 C1 . 5_777 .2(4)
